data_4341501
loop_
_publ_author_name
'Rajasekharan-Nair, Rajeev'
'Moore, Dean'
'Kennedy, Alan R.'
'Reglinski, John'
'Spicer, Mark D.'

_publ_section_title
;
 The stability of mercaptobenzothiazole based soft scorpionate complexes.
;
_journal_issue 19
_journal_name_full 'Inorganic chemistry'
_journal_page_first 10276
_journal_page_last 10282
_journal_paper_doi 10.1021/ic5013236
_journal_volume 53
_journal_year 2014
_chemical_formula_moiety 'C21 H13 B Hg I N3 S6'
_chemical_formula_sum 'C21 H13 B Hg I N3 S6'
_chemical_formula_weight 838.00
_chemical_name_systematic
;
 ?
;
_space_group_IT_number 14
_symmetry_cell_setting monoclinic
_symmetry_space_group_name_Hall '-P 2ybc'
_symmetry_space_group_name_H-M 'P 1 21/c 1'
_atom_sites_solution_hydrogens geom
_atom_sites_solution_primary direct
_atom_sites_solution_secondary difmap
_audit_conform_dict_location ftp://ftp.iucr.org/pub/cif_core.dic
_audit_conform_dict_name cif_core.dic
_audit_conform_dict_version 2.4
_audit_creation_date 2013-05-02T17:28:17-00:00
_audit_creation_method 'WinGX routine CIF_UPDATE'
_cell_angle_alpha 90
_cell_angle_beta 90.334(4)
_cell_angle_gamma 90
_cell_formula_units_Z 4
_cell_length_a 10.0750(6)
_cell_length_b 12.7100(8)
_cell_length_c 19.6116(10)
_cell_measurement_temperature 123(2)
_cell_volume 2511.3(3)
_computing_structure_refinement 'SHELXL-97 (Sheldrick, 2008)'
_diffrn_ambient_temperature 123(2)
_diffrn_measured_fraction_theta_full 0.857
_diffrn_measured_fraction_theta_max 0.74
_diffrn_radiation_monochromator graphite
_diffrn_radiation_type MoK\a
_diffrn_radiation_wavelength 0.71073
_diffrn_reflns_av_R_equivalents 0.0181
_diffrn_reflns_av_unetI/netI 0.0339
_diffrn_reflns_limit_h_max 13
_diffrn_reflns_limit_h_min -10
_diffrn_reflns_limit_k_max 17
_diffrn_reflns_limit_k_min -10
_diffrn_reflns_limit_l_max 22
_diffrn_reflns_limit_l_min -25
_diffrn_reflns_number 7703
_diffrn_reflns_theta_full 26
_diffrn_reflns_theta_max 28.74
_diffrn_reflns_theta_min 2.89
_exptl_absorpt_coefficient_mu 7.874
_exptl_absorpt_correction_T_max 1.00000
_exptl_absorpt_correction_T_min 0.86186
_exptl_absorpt_correction_type multi-scan
_exptl_absorpt_process_details
;
        CrysAlisPro, Oxford Diffraction Ltd.,
        Version 1.171.34.40 (release 27-08-2010 CrysAlis171 .NET)
        (compiled Aug 27 2010,11:50:40)
        Empirical absorption correction using spherical harmonics,
 implemented in SCALE3 ABSPACK scaling algorithm.
;
_exptl_crystal_colour Yellow
_exptl_crystal_density_diffrn 2.216
_exptl_crystal_density_method 'not measured'
_exptl_crystal_description Needle
_exptl_crystal_F_000 1576
_exptl_crystal_size_max 0.15
_exptl_crystal_size_mid 0.05
_exptl_crystal_size_min 0.05
_refine_diff_density_max 0.852
_refine_diff_density_min -0.87
_refine_diff_density_rms 0.103
_refine_ls_extinction_method none
_refine_ls_goodness_of_fit_ref 1.008
_refine_ls_hydrogen_treatment mixed
_refine_ls_matrix_type full
_refine_ls_number_parameters 301
_refine_ls_number_reflns 4817
_refine_ls_number_restraints 0
_refine_ls_restrained_S_all 1.008
_refine_ls_R_factor_all 0.0269
_refine_ls_R_factor_gt 0.0218
_refine_ls_shift/su_max 0.002
_refine_ls_shift/su_mean 0
_refine_ls_structure_factor_coef Fsqd
_refine_ls_weighting_details 'calc w=1/[\s^2^(Fo^2^)+(0.0149P)^2^+0.0000P] where P=(Fo^2^+2Fc^2^)/3'
_refine_ls_weighting_scheme calc
_refine_ls_wR_factor_gt 0.0431
_refine_ls_wR_factor_ref 0.0451
_reflns_number_gt 4309
_reflns_number_total 4817
_reflns_threshold_expression >2\s(I)
_cod_data_source_file ic5013236_si_002.cif
_cod_data_source_block hgitbz
_cod_original_sg_symbol_H-M 'P 21/c'
_cod_database_code 4341501

loop_
_symmetry_equiv_pos_as_xyz
'x, y, z'
'-x, y+1/2, -z+1/2'
'-x, -y, -z'
'x, -y-1/2, z-1/2'

loop_
_atom_site_label
_atom_site_type_symbol
_atom_site_fract_x
_atom_site_fract_y
_atom_site_fract_z
_atom_site_U_iso_or_equiv
_atom_site_adp_type
_atom_site_occupancy
_atom_site_symmetry_multiplicity
_atom_site_calc_flag
_atom_site_refinement_flags
Hg1 Hg 0.753865(14) 0.484820(11) 0.804341(7) 0.01964(5) Uani 1 1 d .
I1 I 0.90710(3) 0.496786(18) 0.916323(13) 0.02839(7) Uani 1 1 d .
S6 S 0.82289(9) 0.21413(7) 0.64200(5) 0.01944(19) Uani 1 1 d .
S2 S 0.29555(9) 0.48733(7) 0.76576(5) 0.0194(2) Uani 1 1 d .
S4 S 0.82588(9) 0.75492(7) 0.64446(4) 0.01846(19) Uani 1 1 d .
S3 S 0.67567(9) 0.66450(7) 0.75879(4) 0.01856(19) Uani 1 1 d .
S5 S 0.90290(9) 0.41632(7) 0.70387(4) 0.01962(19) Uani 1 1 d .
S1 S 0.54683(9) 0.37262(7) 0.78834(4) 0.01838(19) Uani 1 1 d .
N2 N 0.7117(3) 0.5751(2) 0.63205(13) 0.0131(6) Uani 1 1 d .
C16 C 0.5928(3) 0.2886(3) 0.61172(16) 0.0152(7) Uani 1 1 d .
C20 C 0.6109(4) 0.1042(3) 0.58141(17) 0.0233(8) Uani 1 1 d .
H20 H 0.6622 0.0417 0.5778 0.028 Uiso 1 1 calc R
C6 C 0.1694(3) 0.6430(3) 0.68584(18) 0.0195(8) Uani 1 1 d .
H6 H 0.091 0.6406 0.7125 0.023 Uiso 1 1 calc R
C18 C 0.4061(4) 0.1992(3) 0.56531(17) 0.0244(9) Uani 1 1 d .
H18 H 0.3157 0.1993 0.5512 0.029 Uiso 1 1 calc R
C17 C 0.4612(3) 0.2905(3) 0.58977(17) 0.0190(8) Uani 1 1 d .
H17 H 0.4107 0.3536 0.5917 0.023 Uiso 1 1 calc R
C3 C 0.4014(3) 0.6490(2) 0.60539(16) 0.0163(7) Uani 1 1 d .
H3 H 0.479 0.651 0.5781 0.02 Uiso 1 1 calc R
C10 C 0.9141(4) 0.7190(3) 0.50966(17) 0.0201(8) Uani 1 1 d .
H10 H 0.959 0.7847 0.508 0.024 Uiso 1 1 calc R
B1 B 0.6065(4) 0.4853(3) 0.6333(2) 0.0150(8) Uani 1 1 d .
H1 H 0.558(3) 0.485(2) 0.5854(18) 0.018 Uiso 1 1 d .
C8 C 0.7303(3) 0.6530(3) 0.67748(17) 0.0156(7) Uani 1 1 d .
C2 C 0.3910(3) 0.5796(2) 0.65995(16) 0.0140(7) Uani 1 1 d .
N3 N 0.6648(3) 0.3727(2) 0.64052(13) 0.0136(6) Uani 1 1 d .
C19 C 0.4789(4) 0.1064(3) 0.56055(18) 0.0236(9) Uani 1 1 d .
H19 H 0.4382 0.0445 0.543 0.028 Uiso 1 1 calc R
C5 C 0.1811(4) 0.7115(3) 0.63148(18) 0.0219(8) Uani 1 1 d .
H5 H 0.1094 0.7572 0.6207 0.026 Uiso 1 1 calc R
C1 C 0.4550(3) 0.4567(2) 0.74009(16) 0.0140(7) Uani 1 1 d .
C15 C 0.7875(3) 0.3445(3) 0.66150(16) 0.0150(7) Uani 1 1 d .
C11 C 0.9155(3) 0.6517(3) 0.45483(18) 0.0227(8) Uani 1 1 d .
H11 H 0.9597 0.6721 0.4143 0.027 Uiso 1 1 calc R
C14 C 0.7789(3) 0.5921(3) 0.56996(16) 0.0144(7) Uani 1 1 d .
C9 C 0.8454(3) 0.6885(3) 0.56750(16) 0.0157(7) Uani 1 1 d .
C4 C 0.2954(3) 0.7150(3) 0.59211(17) 0.0195(8) Uani 1 1 d .
H4 H 0.3007 0.7636 0.5554 0.023 Uiso 1 1 calc R
C7 C 0.2771(3) 0.5778(3) 0.70001(16) 0.0171(8) Uani 1 1 d .
N1 N 0.4897(3) 0.5082(2) 0.68279(14) 0.0144(6) Uani 1 1 d .
C21 C 0.6654(3) 0.1954(3) 0.60753(16) 0.0166(7) Uani 1 1 d .
C13 C 0.7842(4) 0.5231(3) 0.51548(17) 0.0183(8) Uani 1 1 d .
H13 H 0.7419 0.4564 0.5175 0.022 Uiso 1 1 calc R
C12 C 0.8531(3) 0.5540(3) 0.45784(17) 0.0202(8) Uani 1 1 d .
H12 H 0.8578 0.5079 0.4198 0.024 Uiso 1 1 calc R

loop_
_atom_site_aniso_label
_atom_site_aniso_U_11
_atom_site_aniso_U_22
_atom_site_aniso_U_33
_atom_site_aniso_U_23
_atom_site_aniso_U_13
_atom_site_aniso_U_12
Hg1 0.02235(8) 0.02050(8) 0.01600(7) -0.00032(6) -0.00520(6) 0.00138(7)
I1 0.03849(16) 0.01862(12) 0.02783(14) -0.00350(10) -0.01884(13) 0.00245(12)
S6 0.0192(5) 0.0144(4) 0.0248(5) -0.0015(4) 0.0001(4) 0.0027(4)
S2 0.0181(4) 0.0202(4) 0.0198(5) 0.0038(4) 0.0037(4) 0.0013(4)
S4 0.0221(5) 0.0144(4) 0.0189(5) -0.0032(4) 0.0022(4) -0.0025(4)
S3 0.0272(5) 0.0155(4) 0.0130(4) -0.0010(3) 0.0016(4) 0.0035(4)
S5 0.0155(4) 0.0220(4) 0.0214(5) -0.0040(4) -0.0015(4) 0.0000(4)
S1 0.0203(5) 0.0162(4) 0.0186(4) 0.0052(4) -0.0027(4) 0.0005(4)
N2 0.0138(14) 0.0127(13) 0.0129(14) -0.0006(11) 0.0004(12) 0.0016(13)
C16 0.0239(19) 0.0128(16) 0.0088(16) -0.0014(14) 0.0010(15) -0.0048(17)
C20 0.031(2) 0.0162(17) 0.0227(19) -0.0026(16) 0.0057(18) 0.0012(19)
C6 0.0159(18) 0.0198(18) 0.0227(19) -0.0050(16) -0.0040(16) 0.0018(17)
C18 0.021(2) 0.032(2) 0.0199(19) -0.0008(17) -0.0018(17) -0.0025(19)
C17 0.0192(19) 0.0193(17) 0.0184(18) -0.0023(15) -0.0020(16) -0.0004(18)
C3 0.0188(18) 0.0133(16) 0.0169(18) -0.0007(14) -0.0016(15) 0.0010(16)
C10 0.0209(19) 0.0183(17) 0.0210(19) 0.0022(15) -0.0007(16) -0.0042(17)
B1 0.0140(19) 0.0164(19) 0.015(2) -0.0001(16) 0.0024(17) -0.0005(18)
C8 0.0159(18) 0.0123(16) 0.0185(18) -0.0002(14) -0.0030(15) 0.0014(16)
C2 0.0141(17) 0.0125(16) 0.0154(17) -0.0040(14) -0.0034(15) 0.0004(16)
N3 0.0136(14) 0.0141(14) 0.0133(14) 0.0006(12) 0.0020(12) 0.0017(13)
C19 0.031(2) 0.0178(18) 0.0214(19) -0.0055(16) -0.0046(18) -0.0082(19)
C5 0.0212(19) 0.0145(17) 0.030(2) -0.0070(16) -0.0130(17) 0.0049(17)
C1 0.0177(18) 0.0101(15) 0.0143(17) -0.0027(14) -0.0006(15) -0.0037(16)
C15 0.0188(18) 0.0141(16) 0.0120(17) -0.0010(14) 0.0009(15) 0.0015(16)
C11 0.0188(19) 0.031(2) 0.0183(19) 0.0026(16) 0.0039(17) 0.0008(19)
C14 0.0130(16) 0.0175(16) 0.0127(17) 0.0019(14) -0.0013(14) 0.0029(16)
C9 0.0165(17) 0.0154(16) 0.0153(17) -0.0025(14) -0.0019(15) 0.0019(16)
C4 0.027(2) 0.0151(17) 0.0167(18) -0.0011(15) -0.0096(16) 0.0004(18)
C7 0.0223(19) 0.0127(16) 0.0162(17) -0.0022(14) -0.0002(16) -0.0036(17)
N1 0.0153(15) 0.0127(13) 0.0151(15) -0.0004(12) 0.0014(13) -0.0004(13)
C21 0.0194(18) 0.0172(17) 0.0133(17) 0.0003(14) 0.0015(15) -0.0022(17)
C13 0.0181(18) 0.0171(17) 0.0196(19) -0.0036(15) 0.0006(16) -0.0009(17)
C12 0.0206(19) 0.0254(19) 0.0148(18) -0.0065(16) -0.0008(16) -0.0003(18)

loop_
_atom_type_symbol
_atom_type_description
_atom_type_scat_dispersion_real
_atom_type_scat_dispersion_imag
_atom_type_scat_source
C C 0.0033 0.0016 'International Tables Vol C Tables 4.2.6.8 and 6.1.1.4'
H H 0 0 'International Tables Vol C Tables 4.2.6.8 and 6.1.1.4'
N N 0.0061 0.0033 'International Tables Vol C Tables 4.2.6.8 and 6.1.1.4'
S S 0.1246 0.1234 'International Tables Vol C Tables 4.2.6.8 and 6.1.1.4'
I I -0.4742 1.8119 'International Tables Vol C Tables 4.2.6.8 and 6.1.1.4'
Hg Hg -2.3894 9.2266 'International Tables Vol C Tables 4.2.6.8 and 6.1.1.4'
B B 0.0013 0.0007 'International Tables Vol C Tables 4.2.6.8 and 6.1.1.4'

loop_
_geom_angle_atom_site_label_1
_geom_angle_atom_site_label_2
_geom_angle_atom_site_label_3
_geom_angle
S1 Hg1 S3 101.85(3)
S1 Hg1 S5 101.13(3)
S3 Hg1 S5 102.03(3)
S1 Hg1 I1 126.90(2)
S3 Hg1 I1 114.05(2)
S5 Hg1 I1 107.67(2)
C21 S6 C15 91.63(16)
C1 S2 C7 91.63(16)
C9 S4 C8 91.57(16)
C8 S3 Hg1 98.61(12)
C15 S5 Hg1 98.77(12)
C1 S1 Hg1 99.18(12)
C8 N2 C14 113.1(3)
C8 N2 B1 128.4(3)
C14 N2 B1 117.1(3)
C17 C16 C21 119.7(3)
C17 C16 N3 126.7(3)
C21 C16 N3 113.5(3)
C21 C20 C19 118.1(3)
C21 C20 H20 121
C19 C20 H20 121
C5 C6 C7 117.3(3)
C5 C6 H6 121.3
C7 C6 H6 121.3
C17 C18 C19 121.9(3)
C17 C18 H18 119.1
C19 C18 H18 119.1
C18 C17 C16 118.4(3)
C18 C17 H17 120.8
C16 C17 H17 120.8
C4 C3 C2 117.9(3)
C4 C3 H3 121
C2 C3 H3 121
C11 C10 C9 118.2(3)
C11 C10 H10 120.9
C9 C10 H10 120.9
N3 B1 N1 113.7(3)
N3 B1 N2 114.8(3)
N1 B1 N2 112.9(3)
N3 B1 H1 104.8(17)
N1 B1 H1 101.7(19)
N2 B1 H1 107.4(18)
N2 C8 S3 129.9(3)
N2 C8 S4 112.1(2)
S3 C8 S4 117.96(19)
C3 C2 C7 120.6(3)
C3 C2 N1 126.4(3)
C7 C2 N1 112.9(3)
C15 N3 C16 112.9(3)
C15 N3 B1 128.1(3)
C16 N3 B1 118.0(3)
C20 C19 C18 120.1(3)
C20 C19 H19 120
C18 C19 H19 120
C6 C5 C4 121.5(3)
C6 C5 H5 119.2
C4 C5 H5 119.2
N1 C1 S1 128.8(3)
N1 C1 S2 112.3(2)
S1 C1 S2 118.89(19)
N3 C15 S5 129.2(3)
N3 C15 S6 112.0(2)
S5 C15 S6 118.7(2)
C10 C11 C12 121.0(3)
C10 C11 H11 119.5
C12 C11 H11 119.5
C13 C14 C9 120.6(3)
C13 C14 N2 126.1(3)
C9 C14 N2 113.4(3)
C10 C9 C14 121.0(3)
C10 C9 S4 129.2(3)
C14 C9 S4 109.8(2)
C3 C4 C5 121.2(3)
C3 C4 H4 119.4
C5 C4 H4 119.4
C6 C7 C2 121.4(3)
C6 C7 S2 128.5(3)
C2 C7 S2 110.1(2)
C1 N1 C2 112.9(3)
C1 N1 B1 129.0(3)
C2 N1 B1 117.0(3)
C20 C21 C16 121.8(3)
C20 C21 S6 128.4(3)
C16 C21 S6 109.8(2)
C14 C13 C12 118.1(3)
C14 C13 H13 120.9
C12 C13 H13 120.9
C13 C12 C11 121.0(3)
C13 C12 H12 119.5
C11 C12 H12 119.5

loop_
_geom_bond_atom_site_label_1
_geom_bond_atom_site_label_2
_geom_bond_distance
Hg1 S1 2.5447(9)
Hg1 S3 2.5740(9)
Hg1 S5 2.6323(9)
Hg1 I1 2.6814(3)
S6 C21 1.737(4)
S6 C15 1.738(3)
S2 C1 1.731(3)
S2 C7 1.737(3)
S4 C9 1.741(3)
S4 C8 1.741(3)
S3 C8 1.696(3)
S5 C15 1.692(3)
S1 C1 1.698(3)
N2 C8 1.345(4)
N2 C14 1.414(4)
N2 B1 1.557(5)
C16 C17 1.392(5)
C16 C21 1.395(4)
C16 N3 1.408(4)
C20 C21 1.380(5)
C20 C19 1.390(5)
C20 H20 0.95
C6 C5 1.382(5)
C6 C7 1.392(5)
C6 H6 0.95
C18 C17 1.371(5)
C18 C19 1.393(5)
C18 H18 0.95
C17 H17 0.95
C3 C4 1.382(4)
C3 C2 1.391(4)
C3 H3 0.95
C10 C11 1.374(5)
C10 C9 1.388(5)
C10 H10 0.95
B1 N3 1.553(4)
B1 N1 1.557(5)
B1 H1 1.06(3)
C2 C7 1.395(5)
C2 N1 1.417(4)
N3 C15 1.349(4)
C19 H19 0.95
C5 C4 1.391(5)
C5 H5 0.95
C1 N1 1.348(4)
C11 C12 1.394(5)
C11 H11 0.95
C14 C13 1.384(4)
C14 C9 1.398(4)
C4 H4 0.95
C13 C12 1.387(5)
C13 H13 0.95
C12 H12 0.95

loop_
_geom_torsion_atom_site_label_1
_geom_torsion_atom_site_label_2
_geom_torsion_atom_site_label_3
_geom_torsion_atom_site_label_4
_geom_torsion
S1 Hg1 S3 C8 -94.45(12)
S5 Hg1 S3 C8 9.81(13)
I1 Hg1 S3 C8 125.60(12)
S1 Hg1 S5 C15 10.79(12)
S3 Hg1 S5 C15 -94.04(12)
I1 Hg1 S5 C15 145.62(11)
S3 Hg1 S1 C1 10.74(12)
S5 Hg1 S1 C1 -94.24(12)
I1 Hg1 S1 C1 143.44(11)
C19 C18 C17 C16 -1.5(5)
C21 C16 C17 C18 0.9(5)
N3 C16 C17 C18 -177.6(3)
C8 N2 B1 N3 -115.6(4)
C14 N2 B1 N3 79.0(4)
C8 N2 B1 N1 17.1(5)
C14 N2 B1 N1 -148.4(3)
C14 N2 C8 S3 -177.1(3)
B1 N2 C8 S3 17.0(5)
C14 N2 C8 S4 2.8(4)
B1 N2 C8 S4 -163.2(3)
Hg1 S3 C8 N2 50.9(3)
Hg1 S3 C8 S4 -129.02(17)
C9 S4 C8 N2 -1.6(3)
C9 S4 C8 S3 178.3(2)
C4 C3 C2 C7 -0.5(5)
C4 C3 C2 N1 -178.1(3)
C17 C16 N3 C15 175.3(3)
C21 C16 N3 C15 -3.2(4)
C17 C16 N3 B1 -14.8(5)
C21 C16 N3 B1 166.7(3)
N1 B1 N3 C15 -115.1(4)
N2 B1 N3 C15 17.1(5)
N1 B1 N3 C16 76.6(4)
N2 B1 N3 C16 -151.1(3)
C21 C20 C19 C18 1.0(5)
C17 C18 C19 C20 0.5(6)
C7 C6 C5 C4 0.3(5)
Hg1 S1 C1 N1 50.8(3)
Hg1 S1 C1 S2 -127.21(17)
C7 S2 C1 N1 -3.1(3)
C7 S2 C1 S1 175.3(2)
C16 N3 C15 S5 -174.9(2)
B1 N3 C15 S5 16.4(5)
C16 N3 C15 S6 3.5(4)
B1 N3 C15 S6 -165.2(3)
Hg1 S5 C15 N3 51.0(3)
Hg1 S5 C15 S6 -127.32(17)
C21 S6 C15 N3 -2.2(3)
C21 S6 C15 S5 176.4(2)
C9 C10 C11 C12 -1.9(5)
C8 N2 C14 C13 176.2(3)
B1 N2 C14 C13 -16.2(5)
C8 N2 C14 C9 -2.8(4)
B1 N2 C14 C9 164.8(3)
C11 C10 C9 C14 -0.2(5)
C11 C10 C9 S4 179.6(3)
C13 C14 C9 C10 2.4(5)
N2 C14 C9 C10 -178.6(3)
C13 C14 C9 S4 -177.5(3)
N2 C14 C9 S4 1.6(4)
C8 S4 C9 C10 -179.9(4)
C8 S4 C9 C14 0.0(3)
C2 C3 C4 C5 -0.7(5)
C6 C5 C4 C3 0.8(5)
C5 C6 C7 C2 -1.5(5)
C5 C6 C7 S2 177.7(3)
C3 C2 C7 C6 1.6(5)
N1 C2 C7 C6 179.6(3)
C3 C2 C7 S2 -177.7(3)
N1 C2 C7 S2 0.3(3)
C1 S2 C7 C6 -177.7(3)
C1 S2 C7 C2 1.5(3)
S1 C1 N1 C2 -174.4(2)
S2 C1 N1 C2 3.8(3)
S1 C1 N1 B1 17.9(5)
S2 C1 N1 B1 -163.9(3)
C3 C2 N1 C1 175.2(3)
C7 C2 N1 C1 -2.6(4)
C3 C2 N1 B1 -15.5(5)
C7 C2 N1 B1 166.7(3)
N3 B1 N1 C1 18.1(5)
N2 B1 N1 C1 -115.1(4)
N3 B1 N1 C2 -149.2(3)
N2 B1 N1 C2 77.7(4)
C19 C20 C21 C16 -1.6(5)
C19 C20 C21 S6 175.8(3)
C17 C16 C21 C20 0.7(5)
N3 C16 C21 C20 179.3(3)
C17 C16 C21 S6 -177.2(3)
N3 C16 C21 S6 1.5(4)
C15 S6 C21 C20 -177.2(3)
C15 S6 C21 C16 0.4(3)
C9 C14 C13 C12 -2.3(5)
N2 C14 C13 C12 178.8(3)
C14 C13 C12 C11 0.1(5)
C10 C11 C12 C13 2.0(6)
